data_7005261
loop_
_publ_author_name
'Cisnetti, Federico'
'Guillot, R\'egis'
'Desmadril, Michel'
'Pelosi, Giorgio'
'Policar, Clotilde'

_publ_section_title
;
 Glycoligands and Co(II) glycocomplexes. Investigation of the variation
 of the sugar-scaffold on the structure and chirality measured by
 circular dichroism.
;
_journal_issue 15
_journal_name_full 'Dalton transactions (Cambridge, England : 2003)'
_journal_page_first 1473
_journal_page_last 1476
_journal_paper_doi 10.1039/b618714e
_journal_year 2007
_chemical_formula_moiety 'C27 H31 Co N3 O6, 2(F6 P), H2 O'
_chemical_formula_sum 'C27 H33 Co F12 N3 O7 P2'
_chemical_formula_weight 860.42
_chemical_name_common
;(3,5,6-tri-O-(2-picolyl)-1,2-isopropylidene-alpha-D-
glucofuranose) CoII (PF6)2
;
_chemical_name_systematic '[3,5,6-tri-O-(2-picolyl)-1,2-isopropylidene-\a-D-glucofuranose] CoII (PF6)2'
_space_group_IT_number 4
_symmetry_cell_setting monoclinic
_symmetry_Int_Tables_number 4
_symmetry_space_group_name_Hall 'P 2yb'
_symmetry_space_group_name_H-M 'P 1 21 1'
_atom_sites_solution_hydrogens geom
_atom_sites_solution_primary direct
_atom_sites_solution_secondary difmap
_audit_creation_method SHELXL-97
_cell_angle_alpha 90.
_cell_angle_beta 104.076(5)
_cell_angle_gamma 90.
_cell_formula_units_Z 2
_cell_length_a 9.132(5)
_cell_length_b 19.071(5)
_cell_length_c 9.973(5)
_cell_measurement_reflns_used 9440
_cell_measurement_temperature 100(1)
_cell_measurement_theta_max 28.67
_cell_measurement_theta_min 2.36
_cell_volume 1684.7(13)
_computing_cell_refinement 'Bruker SMART'
_computing_data_collection 'Bruker SMART'
_computing_data_reduction 'Bruker SAINT'
_computing_molecular_graphics 'Bruker SHELXTL'
_computing_publication_material 'Bruker SHELXTL'
_computing_structure_refinement 'Bruker SHELXTL'
_computing_structure_solution 'Bruker SHELXTL'
_diffrn_ambient_temperature 100(1)
_diffrn_measured_fraction_theta_full 0.996
_diffrn_measured_fraction_theta_max 0.869
_diffrn_measurement_device_type 'CCD area detector'
_diffrn_measurement_method 'phi and omega scans'
_diffrn_radiation_monochromator graphite
_diffrn_radiation_source 'fine-focus sealed tube'
_diffrn_radiation_type MoK\a
_diffrn_radiation_wavelength 0.71069
_diffrn_reflns_av_R_equivalents 0.0222
_diffrn_reflns_av_sigmaI/netI 0.0433
_diffrn_reflns_limit_h_max 10
_diffrn_reflns_limit_h_min -12
_diffrn_reflns_limit_k_max 25
_diffrn_reflns_limit_k_min -26
_diffrn_reflns_limit_l_max 13
_diffrn_reflns_limit_l_min -13
_diffrn_reflns_number 19463
_diffrn_reflns_theta_full 25.00
_diffrn_reflns_theta_max 29.85
_diffrn_reflns_theta_min 2.54
_exptl_absorpt_coefficient_mu 0.720
_exptl_absorpt_correction_T_max 0.941
_exptl_absorpt_correction_T_min 0.894
_exptl_absorpt_correction_type psi-scan
_exptl_absorpt_process_details SADABS
_exptl_crystal_colour purple
_exptl_crystal_density_diffrn 1.692
_exptl_crystal_density_method 'not measured'
_exptl_crystal_description plate
_exptl_crystal_F_000 870
_exptl_crystal_size_max 0.220
_exptl_crystal_size_mid 0.130
_exptl_crystal_size_min 0.090
_refine_diff_density_max 0.608
_refine_diff_density_min -0.495
_refine_diff_density_rms 0.063
_refine_ls_abs_structure_details 'Flack H D (1983), Acta Cryst. A39, 876-881'
_refine_ls_abs_structure_Flack -0.005(10)
_refine_ls_extinction_method none
_refine_ls_goodness_of_fit_ref 1.035
_refine_ls_hydrogen_treatment mixed
_refine_ls_matrix_type full
_refine_ls_number_parameters 469
_refine_ls_number_reflns 7818
_refine_ls_number_restraints 7
_refine_ls_restrained_S_all 1.034
_refine_ls_R_factor_all 0.0441
_refine_ls_R_factor_gt 0.0349
_refine_ls_shift/su_max 0.017
_refine_ls_shift/su_mean 0.000
_refine_ls_structure_factor_coef Fsqd
_refine_ls_weighting_details 'calc w=1/[\s^2^(Fo^2^)+(0.0372P)^2^+0.8081P] where P=(Fo^2^+2Fc^2^)/3'
_refine_ls_weighting_scheme calc
_refine_ls_wR_factor_gt 0.0812
_refine_ls_wR_factor_ref 0.0844
_reflns_number_gt 6875
_reflns_number_total 7818
_reflns_threshold_expression >2sigma(I)
_cod_data_source_file b618714e.txt
_cod_data_source_block 325GuillotICMMO1
_cod_original_sg_symbol_H-M 'P 21'
_cod_database_code 7005261

loop_
_symmetry_equiv_pos_as_xyz
'x, y, z'
'-x, y+1/2, -z'

loop_
_atom_site_label
_atom_site_type_symbol
_atom_site_fract_x
_atom_site_fract_y
_atom_site_fract_z
_atom_site_U_iso_or_equiv
_atom_site_adp_type
_atom_site_occupancy
_atom_site_symmetry_multiplicity
_atom_site_calc_flag
_atom_site_refinement_flags
_atom_site_disorder_assembly
_atom_site_disorder_group
Co Co 0.16057(4) 0.278326(17) 0.75204(3) 0.01791(8) Uani 1 1 d . . .
O1 O 0.7678(3) 0.41954(16) 0.9028(3) 0.0511(7) Uani 1 1 d . . .
O2 O 0.5974(2) 0.46968(12) 1.0076(2) 0.0362(5) Uani 1 1 d . . .
O3 O 0.2832(2) 0.37546(9) 0.78683(18) 0.0185(4) Uani 1 1 d . . .
O4 O 0.6038(2) 0.32518(11) 0.8938(2) 0.0283(4) Uani 1 1 d . . .
O5 O 0.3571(2) 0.23115(10) 0.8443(2) 0.0244(4) Uani 1 1 d . . .
O6 O 0.1755(2) 0.29541(9) 0.97154(18) 0.0194(4) Uani 1 1 d . . .
N3 N -0.0010(2) 0.34693(11) 0.6527(2) 0.0190(4) Uani 1 1 d . . .
N5 N 0.2136(3) 0.22060(13) 0.5915(2) 0.0241(5) Uani 1 1 d . . .
N6 N 0.0069(3) 0.20418(11) 0.7995(2) 0.0213(5) Uani 1 1 d . . .
C1 C 0.6259(3) 0.39243(19) 0.8393(3) 0.0350(8) Uani 1 1 d . . .
H1 H 0.6107 0.3907 0.7387 0.042 Uiso 1 1 calc R . .
C2 C 0.5129(3) 0.44066(16) 0.8802(3) 0.0299(7) Uani 1 1 d . . .
H2 H 0.4715 0.4761 0.8101 0.036 Uiso 1 1 calc R . .
C3 C 0.3938(3) 0.39236(13) 0.9128(3) 0.0201(5) Uani 1 1 d . . .
H3 H 0.3462 0.4134 0.9812 0.024 Uiso 1 1 calc R . .
C4 C 0.4927(3) 0.32979(15) 0.9735(3) 0.0208(5) Uani 1 1 d . . .
H4 H 0.5459 0.3423 1.0681 0.025 Uiso 1 1 calc R . .
C5 C 0.4262(3) 0.25760(14) 0.9790(3) 0.0223(6) Uani 1 1 d . . .
H5 H 0.5065 0.2254 1.0247 0.027 Uiso 1 1 calc R . .
C6 C 0.3006(3) 0.25565(14) 1.0544(3) 0.0213(5) Uani 1 1 d . . .
H6A H 0.2701 0.2076 1.0648 0.026 Uiso 1 1 calc R . .
H6B H 0.3344 0.2764 1.1455 0.026 Uiso 1 1 calc R . .
C10 C 0.7538(4) 0.4681(2) 1.0069(4) 0.0464(10) Uani 1 1 d . . .
C11 C 0.8434(4) 0.4444(3) 1.1450(4) 0.0666(14) Uani 1 1 d . . .
H11A H 0.9487 0.4439 1.1458 0.100 Uiso 1 1 calc R . .
H11B H 0.8121 0.3980 1.1633 0.100 Uiso 1 1 calc R . .
H11C H 0.8270 0.4759 1.2150 0.100 Uiso 1 1 calc R . .
C12 C 0.8009(5) 0.5406(3) 0.9697(4) 0.0709(15) Uani 1 1 d . . .
H12A H 0.9060 0.5401 0.9694 0.106 Uiso 1 1 calc R . .
H12B H 0.7846 0.5740 1.0365 0.106 Uiso 1 1 calc R . .
H12C H 0.7420 0.5535 0.8796 0.106 Uiso 1 1 calc R . .
C30 C 0.1938(3) 0.43573(14) 0.7302(3) 0.0228(6) Uani 1 1 d . . .
H30A H 0.2430 0.4605 0.6684 0.027 Uiso 1 1 calc R . .
H30B H 0.1869 0.4674 0.8046 0.027 Uiso 1 1 calc R . .
C31 C 0.0378(3) 0.41460(14) 0.6527(3) 0.0192(5) Uani 1 1 d . . .
C32 C -0.0626(3) 0.46534(15) 0.5839(3) 0.0254(6) Uani 1 1 d . . .
H32 H -0.0341 0.5122 0.5857 0.030 Uiso 1 1 calc R . .
C33 C -0.2048(3) 0.44472(17) 0.5132(3) 0.0302(7) Uani 1 1 d . . .
H33 H -0.2739 0.4777 0.4671 0.036 Uiso 1 1 calc R . .
C34 C -0.2443(3) 0.37483(17) 0.5110(3) 0.0298(7) Uani 1 1 d . . .
H34 H -0.3394 0.3600 0.4624 0.036 Uiso 1 1 calc R . .
C35 C -0.1406(3) 0.32780(16) 0.5818(3) 0.0244(6) Uani 1 1 d . . .
H35 H -0.1675 0.2807 0.5810 0.029 Uiso 1 1 calc R . .
C50 C 0.4446(4) 0.1959(2) 0.7653(4) 0.0462(10) Uani 1 1 d . . .
H50A H 0.4806 0.1514 0.8078 0.055 Uiso 1 1 calc R . .
H50B H 0.5310 0.2242 0.7591 0.055 Uiso 1 1 calc R . .
C51 C 0.3425(3) 0.18439(18) 0.6239(3) 0.0332(7) Uani 1 1 d . . .
C52 C 0.3857(4) 0.1388(2) 0.5324(4) 0.0440(9) Uani 1 1 d . . .
H52 H 0.4766 0.1146 0.5576 0.053 Uiso 1 1 calc R . .
C53 C 0.2907(4) 0.1301(2) 0.4030(3) 0.0403(8) Uani 1 1 d . . .
H53 H 0.3161 0.0993 0.3399 0.048 Uiso 1 1 calc R . .
C54 C 0.1586(4) 0.16732(17) 0.3684(3) 0.0320(7) Uani 1 1 d . . .
H54 H 0.0931 0.1622 0.2816 0.038 Uiso 1 1 calc R . .
C55 C 0.1244(3) 0.21233(15) 0.4638(3) 0.0249(6) Uani 1 1 d . . .
H55 H 0.0356 0.2382 0.4390 0.030 Uiso 1 1 calc R . .
C60 C 0.0329(3) 0.27855(17) 0.9995(3) 0.0233(5) Uani 1 1 d . . .
H60A H -0.0358 0.3178 0.9738 0.028 Uiso 1 1 calc R . .
H60B H 0.0464 0.2700 1.0976 0.028 Uiso 1 1 calc R . .
C61 C -0.0334(3) 0.21415(14) 0.9189(3) 0.0219(6) Uani 1 1 d . . .
C62 C -0.1304(3) 0.17004(15) 0.9634(3) 0.0254(6) Uani 1 1 d . . .
H62 H -0.1554 0.1782 1.0470 0.030 Uiso 1 1 calc R . .
C63 C -0.1909(3) 0.11293(16) 0.8816(3) 0.0301(7) Uani 1 1 d . . .
H63 H -0.2579 0.0826 0.9090 0.036 Uiso 1 1 calc R . .
C64 C -0.1495(3) 0.10230(15) 0.7595(3) 0.0287(6) Uani 1 1 d . . .
H64 H -0.1871 0.0643 0.7032 0.034 Uiso 1 1 calc R . .
C65 C -0.0514(3) 0.14896(14) 0.7220(3) 0.0255(6) Uani 1 1 d . . .
H65 H -0.0244 0.1417 0.6389 0.031 Uiso 1 1 calc R . .
P1 P 0.30374(9) 0.40683(4) 0.35008(8) 0.03059(18) Uani 1 1 d . . .
F1 F 0.4140(2) 0.47202(13) 0.3959(3) 0.0622(7) Uani 1 1 d . . .
F2 F 0.4342(2) 0.36849(11) 0.2942(2) 0.0453(5) Uani 1 1 d . . .
F3 F 0.3647(3) 0.37325(16) 0.4978(2) 0.0783(9) Uani 1 1 d . . .
F4 F 0.1936(2) 0.34173(11) 0.3021(2) 0.0491(5) Uani 1 1 d . . .
F5 F 0.1754(2) 0.44745(11) 0.40131(19) 0.0386(4) Uani 1 1 d . . .
F6 F 0.2448(2) 0.44026(10) 0.20100(18) 0.0347(4) Uani 1 1 d . . .
P2 P 0.31605(9) 0.64173(4) 0.69781(8) 0.02451(15) Uani 1 1 d . . .
F7 F 0.39491(19) 0.57512(8) 0.64852(17) 0.0284(4) Uani 1 1 d . . .
F8 F 0.3441(3) 0.60910(13) 0.8487(2) 0.0642(8) Uani 1 1 d . . .
F9 F 0.4738(2) 0.68066(12) 0.7405(2) 0.0504(6) Uani 1 1 d . . .
F10 F 0.2365(2) 0.70838(10) 0.7488(2) 0.0427(5) Uani 1 1 d . . .
F11 F 0.1585(2) 0.60324(12) 0.6552(4) 0.0751(9) Uani 1 1 d . . .
F12 F 0.2895(3) 0.67473(11) 0.5481(2) 0.0535(6) Uani 1 1 d . . .
O1W O 0.5455(6) 0.5378(3) 0.2216(6) 0.1315(18) Uani 1 1 d U . .

loop_
_atom_site_aniso_label
_atom_site_aniso_U_11
_atom_site_aniso_U_22
_atom_site_aniso_U_33
_atom_site_aniso_U_23
_atom_site_aniso_U_13
_atom_site_aniso_U_12
Co 0.01420(17) 0.01774(15) 0.02024(15) 0.00036(15) 0.00118(12) 0.00069(15)
O1 0.0194(13) 0.0717(19) 0.0578(17) 0.0145(15) 0.0012(11) -0.0108(12)
O2 0.0269(12) 0.0352(12) 0.0365(12) 0.0087(9) -0.0115(9) -0.0132(9)
O3 0.0128(9) 0.0203(9) 0.0191(9) 0.0025(7) -0.0024(7) 0.0004(7)
O4 0.0172(10) 0.0412(12) 0.0266(10) 0.0068(9) 0.0054(8) 0.0052(9)
O5 0.0192(10) 0.0262(10) 0.0244(10) -0.0046(8) -0.0014(8) 0.0064(8)
O6 0.0162(10) 0.0197(10) 0.0217(9) 0.0012(7) 0.0036(7) 0.0006(7)
N3 0.0147(11) 0.0221(11) 0.0192(10) -0.0016(8) 0.0020(8) 0.0018(9)
N5 0.0184(12) 0.0285(12) 0.0245(12) -0.0036(10) 0.0033(9) -0.0055(10)
N6 0.0203(12) 0.0178(10) 0.0240(11) 0.0022(8) 0.0020(9) 0.0012(9)
C1 0.0165(16) 0.054(2) 0.0320(16) 0.0155(14) 0.0002(12) -0.0060(14)
C2 0.0206(15) 0.0350(16) 0.0272(15) 0.0142(12) -0.0074(12) -0.0065(12)
C3 0.0158(14) 0.0217(13) 0.0195(12) 0.0036(10) -0.0021(10) -0.0053(10)
C4 0.0141(13) 0.0294(13) 0.0166(12) 0.0011(10) -0.0007(10) 0.0016(11)
C5 0.0188(14) 0.0231(13) 0.0216(13) 0.0021(10) -0.0014(10) 0.0048(10)
C6 0.0207(14) 0.0199(12) 0.0210(13) 0.0035(9) 0.0009(10) -0.0010(10)
C10 0.0235(18) 0.068(2) 0.0381(19) 0.0244(18) -0.0111(14) -0.0230(17)
C11 0.030(2) 0.107(4) 0.052(2) 0.039(2) -0.0121(18) -0.013(2)
C12 0.070(3) 0.081(3) 0.048(2) 0.022(2) -0.012(2) -0.052(3)
C30 0.0194(15) 0.0178(12) 0.0265(14) 0.0009(10) -0.0033(11) 0.0010(10)
C31 0.0170(13) 0.0210(12) 0.0184(12) -0.0010(10) 0.0021(10) 0.0020(10)
C32 0.0220(15) 0.0258(14) 0.0265(14) 0.0018(11) 0.0021(11) 0.0047(11)
C33 0.0231(16) 0.0379(16) 0.0265(15) 0.0042(12) -0.0001(12) 0.0116(13)
C34 0.0170(15) 0.0422(18) 0.0263(15) 0.0017(13) -0.0024(12) 0.0000(13)
C35 0.0153(14) 0.0310(14) 0.0241(13) -0.0008(11) -0.0005(10) -0.0020(11)
C50 0.0214(17) 0.070(3) 0.0411(19) -0.0279(18) -0.0045(14) 0.0160(16)
C51 0.0210(16) 0.0428(18) 0.0351(16) -0.0134(14) 0.0055(13) 0.0024(13)
C52 0.0230(18) 0.059(2) 0.050(2) -0.0254(18) 0.0086(15) 0.0021(16)
C53 0.034(2) 0.056(2) 0.0372(18) -0.0197(16) 0.0214(15) -0.0116(16)
C54 0.0325(18) 0.0384(17) 0.0268(15) -0.0074(12) 0.0106(13) -0.0134(14)
C55 0.0234(15) 0.0290(14) 0.0217(13) 0.0021(11) 0.0040(11) -0.0057(12)
C60 0.0221(13) 0.0246(12) 0.0247(12) 0.0018(13) 0.0084(10) 0.0018(14)
C61 0.0152(14) 0.0201(12) 0.0270(14) 0.0038(10) -0.0011(11) 0.0004(10)
C62 0.0179(15) 0.0310(15) 0.0272(14) 0.0067(12) 0.0054(11) 0.0027(12)
C63 0.0169(15) 0.0269(14) 0.0440(17) 0.0110(12) 0.0025(13) -0.0031(11)
C64 0.0248(16) 0.0200(13) 0.0356(16) 0.0006(11) -0.0040(12) -0.0030(11)
C65 0.0234(15) 0.0226(13) 0.0269(13) -0.0004(11) -0.0006(11) -0.0007(11)
P1 0.0246(4) 0.0360(4) 0.0267(4) -0.0080(3) -0.0024(3) 0.0114(3)
F1 0.0325(12) 0.0671(15) 0.0832(17) -0.0540(14) 0.0068(11) -0.0078(11)
F2 0.0261(10) 0.0572(13) 0.0455(11) -0.0279(10) -0.0050(8) 0.0164(9)
F3 0.094(2) 0.096(2) 0.0337(12) 0.0082(12) -0.0067(12) 0.0559(17)
F4 0.0539(13) 0.0343(11) 0.0598(13) 0.0004(9) 0.0152(10) -0.0059(10)
F5 0.0345(11) 0.0523(12) 0.0308(9) -0.0004(8) 0.0114(8) 0.0138(9)
F6 0.0338(10) 0.0419(10) 0.0290(9) -0.0004(7) 0.0091(8) 0.0055(8)
P2 0.0223(4) 0.0222(3) 0.0273(4) 0.0009(3) 0.0028(3) 0.0016(3)
F7 0.0285(10) 0.0243(8) 0.0335(9) 0.0011(7) 0.0100(7) 0.0018(7)
F8 0.0910(19) 0.0700(15) 0.0471(13) 0.0304(11) 0.0467(13) 0.0480(14)
F9 0.0351(12) 0.0610(13) 0.0542(13) -0.0347(11) 0.0090(9) -0.0176(10)
F10 0.0525(13) 0.0306(9) 0.0483(12) 0.0002(8) 0.0185(10) 0.0132(9)
F11 0.0214(12) 0.0424(12) 0.160(3) -0.0237(15) 0.0200(14) -0.0062(9)
F12 0.0901(18) 0.0369(11) 0.0276(10) 0.0023(9) 0.0030(10) 0.0217(11)
O1W 0.117(4) 0.114(4) 0.158(5) -0.018(4) 0.024(3) 0.015(3)

loop_
_atom_type_symbol
_atom_type_description
_atom_type_scat_dispersion_real
_atom_type_scat_dispersion_imag
_atom_type_scat_source
C C 0.0033 0.0016 'International Tables Vol C Tables 4.2.6.8 and 6.1.1.4'
H H 0.0000 0.0000 'International Tables Vol C Tables 4.2.6.8 and 6.1.1.4'
N N 0.0061 0.0033 'International Tables Vol C Tables 4.2.6.8 and 6.1.1.4'
O O 0.0106 0.0060 'International Tables Vol C Tables 4.2.6.8 and 6.1.1.4'
F F 0.0171 0.0103 'International Tables Vol C Tables 4.2.6.8 and 6.1.1.4'
P P 0.1023 0.0942 'International Tables Vol C Tables 4.2.6.8 and 6.1.1.4'
Co Co 0.3494 0.9721 'International Tables Vol C Tables 4.2.6.8 and 6.1.1.4'

loop_
_geom_angle_atom_site_label_1
_geom_angle_atom_site_label_2
_geom_angle_atom_site_label_3
_geom_angle
_geom_angle_site_symmetry_1
_geom_angle_site_symmetry_3
_geom_angle_publ_flag
O5 Co N3 164.87(9) . . ?
O5 Co N5 76.63(9) . . ?
N3 Co N5 103.89(9) . . ?
O5 Co N6 99.45(9) . . ?
N3 Co N6 95.53(9) . . ?
N5 Co N6 96.22(9) . . ?
O5 Co O3 86.55(8) . . ?
N3 Co O3 79.18(8) . . ?
N5 Co O3 111.60(8) . . ?
N6 Co O3 152.16(8) . . ?
O5 Co O6 77.18(7) . . ?
N3 Co O6 104.64(8) . . ?
N5 Co O6 151.03(8) . . ?
N6 Co O6 76.10(8) . . ?
O3 Co O6 78.85(7) . . ?
C1 O1 C10 109.5(3) . . ?
C2 O2 C10 108.2(3) . . ?
C30 O3 C3 111.85(19) . . ?
C30 O3 Co 113.60(14) . . ?
C3 O3 Co 124.04(14) . . ?
C1 O4 C4 109.9(2) . . ?
C50 O5 C5 120.6(2) . . ?
C50 O5 Co 121.08(19) . . ?
C5 O5 Co 114.26(15) . . ?
C60 O6 C6 113.52(19) . . ?
C60 O6 Co 108.88(14) . . ?
C6 O6 Co 109.95(14) . . ?
C31 N3 C35 118.5(2) . . ?
C31 N3 Co 117.29(18) . . ?
C35 N3 Co 124.11(19) . . ?
C51 N5 C55 117.7(3) . . ?
C51 N5 Co 116.15(19) . . ?
C55 N5 Co 125.9(2) . . ?
C65 N6 C61 117.9(2) . . ?
C65 N6 Co 125.9(2) . . ?
C61 N6 Co 116.20(18) . . ?
O1 C1 O4 111.2(2) . . ?
O1 C1 C2 105.8(3) . . ?
O4 C1 C2 106.0(2) . . ?
O1 C1 H1 111.2 . . ?
O4 C1 H1 111.2 . . ?
C2 C1 H1 111.2 . . ?
O2 C2 C1 102.6(2) . . ?
O2 C2 C3 107.8(2) . . ?
C1 C2 C3 105.1(2) . . ?
O2 C2 H2 113.5 . . ?
C1 C2 H2 113.5 . . ?
C3 C2 H2 113.5 . . ?
O3 C3 C2 109.6(2) . . ?
O3 C3 C4 113.0(2) . . ?
C2 C3 C4 99.9(2) . . ?
O3 C3 H3 111.3 . . ?
C2 C3 H3 111.3 . . ?
C4 C3 H3 111.3 . . ?
O4 C4 C5 108.0(2) . . ?
O4 C4 C3 104.9(2) . . ?
C5 C4 C3 121.4(2) . . ?
O4 C4 H4 107.3 . . ?
C5 C4 H4 107.3 . . ?
C3 C4 H4 107.3 . . ?
O5 C5 C4 112.1(2) . . ?
O5 C5 C6 104.1(2) . . ?
C4 C5 C6 113.5(2) . . ?
O5 C5 H5 109.0 . . ?
C4 C5 H5 109.0 . . ?
C6 C5 H5 109.0 . . ?
O6 C6 C5 106.9(2) . . ?
O6 C6 H6A 110.3 . . ?
C5 C6 H6A 110.3 . . ?
O6 C6 H6B 110.3 . . ?
C5 C6 H6B 110.3 . . ?
H6A C6 H6B 108.6 . . ?
O1 C10 O2 106.6(3) . . ?
O1 C10 C11 110.5(4) . . ?
O2 C10 C11 109.0(3) . . ?
O1 C10 C12 109.5(3) . . ?
O2 C10 C12 108.9(4) . . ?
C11 C10 C12 112.1(3) . . ?
C10 C11 H11A 109.5 . . ?
C10 C11 H11B 109.5 . . ?
H11A C11 H11B 109.5 . . ?
C10 C11 H11C 109.5 . . ?
H11A C11 H11C 109.5 . . ?
H11B C11 H11C 109.5 . . ?
C10 C12 H12A 109.5 . . ?
C10 C12 H12B 109.5 . . ?
H12A C12 H12B 109.5 . . ?
C10 C12 H12C 109.5 . . ?
H12A C12 H12C 109.5 . . ?
H12B C12 H12C 109.5 . . ?
O3 C30 C31 111.3(2) . . ?
O3 C30 H30A 109.4 . . ?
C31 C30 H30A 109.4 . . ?
O3 C30 H30B 109.4 . . ?
C31 C30 H30B 109.4 . . ?
H30A C30 H30B 108.0 . . ?
N3 C31 C32 121.8(2) . . ?
N3 C31 C30 118.5(2) . . ?
C32 C31 C30 119.7(2) . . ?
C33 C32 C31 118.7(3) . . ?
C33 C32 H32 120.7 . . ?
C31 C32 H32 120.7 . . ?
C32 C33 C34 119.7(3) . . ?
C32 C33 H33 120.2 . . ?
C34 C33 H33 120.2 . . ?
C35 C34 C33 118.7(3) . . ?
C35 C34 H34 120.7 . . ?
C33 C34 H34 120.7 . . ?
N3 C35 C34 122.7(3) . . ?
N3 C35 H35 118.7 . . ?
C34 C35 H35 118.7 . . ?
O5 C50 C51 106.6(2) . . ?
O5 C50 H50A 110.4 . . ?
C51 C50 H50A 110.4 . . ?
O5 C50 H50B 110.4 . . ?
C51 C50 H50B 110.4 . . ?
H50A C50 H50B 108.6 . . ?
N5 C51 C52 122.7(3) . . ?
N5 C51 C50 117.4(3) . . ?
C52 C51 C50 119.9(3) . . ?
C53 C52 C51 118.5(3) . . ?
C53 C52 H52 120.7 . . ?
C51 C52 H52 120.7 . . ?
C54 C53 C52 119.3(3) . . ?
C54 C53 H53 120.4 . . ?
C52 C53 H53 120.4 . . ?
C53 C54 C55 119.0(3) . . ?
C53 C54 H54 120.5 . . ?
C55 C54 H54 120.5 . . ?
N5 C55 C54 122.8(3) . . ?
N5 C55 H55 118.6 . . ?
C54 C55 H55 118.6 . . ?
O6 C60 C61 110.1(2) . . ?
O6 C60 H60A 109.6 . . ?
C61 C60 H60A 109.6 . . ?
O6 C60 H60B 109.6 . . ?
C61 C60 H60B 109.6 . . ?
H60A C60 H60B 108.1 . . ?
N6 C61 C62 122.6(3) . . ?
N6 C61 C60 115.2(2) . . ?
C62 C61 C60 122.2(3) . . ?
C61 C62 C63 119.1(3) . . ?
C61 C62 H62 120.4 . . ?
C63 C62 H62 120.4 . . ?
C64 C63 C62 118.6(3) . . ?
C64 C63 H63 120.7 . . ?
C62 C63 H63 120.7 . . ?
C63 C64 C65 118.8(3) . . ?
C63 C64 H64 120.6 . . ?
C65 C64 H64 120.6 . . ?
N6 C65 C64 123.1(3) . . ?
N6 C65 H65 118.5 . . ?
C64 C65 H65 118.5 . . ?
F3 P1 F6 179.11(14) . . ?
F3 P1 F5 91.03(13) . . ?
F6 P1 F5 89.82(10) . . ?
F3 P1 F1 89.67(17) . . ?
F6 P1 F1 90.09(14) . . ?
F5 P1 F1 89.53(12) . . ?
F3 P1 F4 91.02(16) . . ?
F6 P1 F4 89.22(11) . . ?
F5 P1 F4 90.87(12) . . ?
F1 P1 F4 179.20(14) . . ?
F3 P1 F2 90.94(13) . . ?
F6 P1 F2 88.20(11) . . ?
F5 P1 F2 177.59(13) . . ?
F1 P1 F2 89.10(12) . . ?
F4 P1 F2 90.48(12) . . ?
F11 P2 F9 179.74(13) . . ?
F11 P2 F12 90.60(16) . . ?
F9 P2 F12 89.31(14) . . ?
F11 P2 F8 89.97(17) . . ?
F9 P2 F8 90.11(15) . . ?
F12 P2 F8 179.41(17) . . ?
F11 P2 F7 89.83(12) . . ?
F9 P2 F7 90.41(11) . . ?
F12 P2 F7 90.17(10) . . ?
F8 P2 F7 89.95(11) . . ?
F11 P2 F10 90.02(12) . . ?
F9 P2 F10 89.73(12) . . ?
F12 P2 F10 90.37(11) . . ?
F8 P2 F10 89.51(11) . . ?
F7 P2 F10 179.44(11) . . ?

loop_
_geom_bond_atom_site_label_1
_geom_bond_atom_site_label_2
_geom_bond_distance
_geom_bond_site_symmetry_2
_geom_bond_publ_flag
Co O5 2.019(2) . ?
Co N3 2.039(2) . ?
Co N5 2.095(2) . ?
Co N6 2.125(2) . ?
Co O3 2.1488(19) . ?
Co O6 2.184(2) . ?
O1 C1 1.396(4) . ?
O1 C10 1.420(5) . ?
O2 C2 1.428(4) . ?
O2 C10 1.430(4) . ?
O3 C30 1.443(3) . ?
O3 C3 1.444(3) . ?
O4 C1 1.426(4) . ?
O4 C4 1.435(3) . ?
O5 C50 1.420(4) . ?
O5 C5 1.430(3) . ?
O6 C60 1.432(3) . ?
O6 C6 1.451(3) . ?
N3 C31 1.338(3) . ?
N3 C35 1.349(4) . ?
N5 C51 1.335(4) . ?
N5 C55 1.344(4) . ?
N6 C65 1.338(4) . ?
N6 C61 1.343(4) . ?
C1 C2 1.511(5) . ?
C1 H1 0.9800 . ?
C2 C3 1.520(4) . ?
C2 H2 0.9800 . ?
C3 C4 1.530(4) . ?
C3 H3 0.9800 . ?
C4 C5 1.511(4) . ?
C4 H4 0.9800 . ?
C5 C6 1.517(4) . ?
C5 H5 0.9800 . ?
C6 H6A 0.9700 . ?
C6 H6B 0.9700 . ?
C10 C11 1.492(5) . ?
C10 C12 1.521(5) . ?
C11 H11A 0.9600 . ?
C11 H11B 0.9600 . ?
C11 H11C 0.9600 . ?
C12 H12A 0.9600 . ?
C12 H12B 0.9600 . ?
C12 H12C 0.9600 . ?
C30 C31 1.501(4) . ?
C30 H30A 0.9700 . ?
C30 H30B 0.9700 . ?
C31 C32 1.394(4) . ?
C32 C33 1.375(4) . ?
C32 H32 0.9300 . ?
C33 C34 1.379(4) . ?
C33 H33 0.9300 . ?
C34 C35 1.369(4) . ?
C34 H34 0.9300 . ?
C35 H35 0.9300 . ?
C50 C51 1.505(4) . ?
C50 H50A 0.9700 . ?
C50 H50B 0.9700 . ?
C51 C52 1.386(4) . ?
C52 C53 1.378(5) . ?
C52 H52 0.9300 . ?
C53 C54 1.369(5) . ?
C53 H53 0.9300 . ?
C54 C55 1.373(4) . ?
C54 H54 0.9300 . ?
C55 H55 0.9300 . ?
C60 C61 1.512(4) . ?
C60 H60A 0.9700 . ?
C60 H60B 0.9700 . ?
C61 C62 1.371(4) . ?
C62 C63 1.392(4) . ?
C62 H62 0.9300 . ?
C63 C64 1.376(5) . ?
C63 H63 0.9300 . ?
C64 C65 1.377(4) . ?
C64 H64 0.9300 . ?
C65 H65 0.9300 . ?
P1 F3 1.579(2) . ?
P1 F6 1.587(2) . ?
P1 F5 1.590(2) . ?
P1 F1 1.595(2) . ?
P1 F4 1.596(2) . ?
P1 F2 1.609(2) . ?
P2 F11 1.579(2) . ?
P2 F9 1.584(2) . ?
P2 F12 1.584(2) . ?
P2 F8 1.591(2) . ?
P2 F7 1.5956(18) . ?
P2 F10 1.607(2) . ?

loop_
_geom_torsion_atom_site_label_1
_geom_torsion_atom_site_label_2
_geom_torsion_atom_site_label_3
_geom_torsion_atom_site_label_4
_geom_torsion
_geom_torsion_site_symmetry_1
_geom_torsion_site_symmetry_2
_geom_torsion_site_symmetry_3
_geom_torsion_site_symmetry_4
_geom_torsion_publ_flag
O5 Co O3 C30 176.77(17) . . . . ?
N3 Co O3 C30 1.83(17) . . . . ?
N5 Co O3 C30 102.62(18) . . . . ?
N6 Co O3 C30 -79.4(2) . . . . ?
O6 Co O3 C30 -105.62(17) . . . . ?
O5 Co O3 C3 -41.50(19) . . . . ?
N3 Co O3 C3 143.6(2) . . . . ?
N5 Co O3 C3 -115.7(2) . . . . ?
N6 Co O3 C3 62.3(3) . . . . ?
O6 Co O3 C3 36.11(19) . . . . ?
N3 Co O5 C50 -83.3(4) . . . . ?
N5 Co O5 C50 10.5(3) . . . . ?
N6 Co O5 C50 104.7(3) . . . . ?
O3 Co O5 C50 -102.7(3) . . . . ?
O6 Co O5 C50 178.0(3) . . . . ?
N3 Co O5 C5 74.2(4) . . . . ?
N5 Co O5 C5 167.98(19) . . . . ?
N6 Co O5 C5 -97.81(18) . . . . ?
O3 Co O5 C5 54.81(18) . . . . ?
O6 Co O5 C5 -24.53(17) . . . . ?
O5 Co O6 C60 -133.27(18) . . . . ?
N3 Co O6 C60 62.19(18) . . . . ?
N5 Co O6 C60 -107.5(2) . . . . ?
N6 Co O6 C60 -29.99(17) . . . . ?
O3 Co O6 C60 137.76(17) . . . . ?
O5 Co O6 C6 -8.33(15) . . . . ?
N3 Co O6 C6 -172.87(15) . . . . ?
N5 Co O6 C6 17.5(2) . . . . ?
N6 Co O6 C6 94.96(16) . . . . ?
O3 Co O6 C6 -97.30(15) . . . . ?
O5 Co N3 C31 -19.3(4) . . . . ?
N5 Co N3 C31 -109.38(19) . . . . ?
N6 Co N3 C31 152.80(19) . . . . ?
O3 Co N3 C31 0.43(18) . . . . ?
O6 Co N3 C31 75.75(19) . . . . ?
O5 Co N3 C35 157.2(3) . . . . ?
N5 Co N3 C35 67.1(2) . . . . ?
N6 Co N3 C35 -30.7(2) . . . . ?
O3 Co N3 C35 176.9(2) . . . . ?
O6 Co N3 C35 -107.7(2) . . . . ?
O5 Co N5 C51 -1.1(2) . . . . ?
N3 Co N5 C51 163.3(2) . . . . ?
N6 Co N5 C51 -99.4(2) . . . . ?
O3 Co N5 C51 79.7(2) . . . . ?
O6 Co N5 C51 -26.9(3) . . . . ?
O5 Co N5 C55 173.0(2) . . . . ?
N3 Co N5 C55 -22.5(2) . . . . ?
N6 Co N5 C55 74.7(2) . . . . ?
O3 Co N5 C55 -106.2(2) . . . . ?
O6 Co N5 C55 147.2(2) . . . . ?
O5 Co N6 C65 -90.1(2) . . . . ?
N3 Co N6 C65 92.0(2) . . . . ?
N5 Co N6 C65 -12.6(2) . . . . ?
O3 Co N6 C65 169.30(19) . . . . ?
O6 Co N6 C65 -164.2(2) . . . . ?
O5 Co N6 C61 89.47(19) . . . . ?
N3 Co N6 C61 -88.44(19) . . . . ?
N5 Co N6 C61 166.90(19) . . . . ?
O3 Co N6 C61 -11.2(3) . . . . ?
O6 Co N6 C61 15.30(18) . . . . ?
C10 O1 C1 O4 -99.2(3) . . . . ?
C10 O1 C1 C2 15.4(3) . . . . ?
C4 O4 C1 O1 110.5(3) . . . . ?
C4 O4 C1 C2 -4.1(3) . . . . ?
C10 O2 C2 C1 26.3(3) . . . . ?
C10 O2 C2 C3 136.9(3) . . . . ?
O1 C1 C2 O2 -25.4(3) . . . . ?
O4 C1 C2 O2 92.8(3) . . . . ?
O1 C1 C2 C3 -138.0(2) . . . . ?
O4 C1 C2 C3 -19.8(3) . . . . ?
C30 O3 C3 C2 -68.2(3) . . . . ?
Co O3 C3 C2 149.48(18) . . . . ?
C30 O3 C3 C4 -178.7(2) . . . . ?
Co O3 C3 C4 39.0(3) . . . . ?
O2 C2 C3 O3 166.0(2) . . . . ?
C1 C2 C3 O3 -85.0(3) . . . . ?
O2 C2 C3 C4 -75.0(3) . . . . ?
C1 C2 C3 C4 33.9(3) . . . . ?
C1 O4 C4 C5 157.0(2) . . . . ?
C1 O4 C4 C3 26.2(3) . . . . ?
O3 C3 C4 O4 79.8(3) . . . . ?
C2 C3 C4 O4 -36.5(3) . . . . ?
O3 C3 C4 C5 -42.7(3) . . . . ?
C2 C3 C4 C5 -159.0(2) . . . . ?
C50 O5 C5 C4 85.3(3) . . . . ?
Co O5 C5 C4 -72.3(2) . . . . ?
C50 O5 C5 C6 -151.6(3) . . . . ?
Co O5 C5 C6 50.8(2) . . . . ?
O4 C4 C5 O5 -59.4(3) . . . . ?
C3 C4 C5 O5 61.6(3) . . . . ?
O4 C4 C5 C6 -177.0(2) . . . . ?
C3 C4 C5 C6 -56.0(3) . . . . ?
C60 O6 C6 C5 158.8(2) . . . . ?
Co O6 C6 C5 36.6(2) . . . . ?
O5 C5 C6 O6 -55.3(2) . . . . ?
C4 C5 C6 O6 66.9(3) . . . . ?
C1 O1 C10 O2 0.8(3) . . . . ?
C1 O1 C10 C11 119.1(3) . . . . ?
C1 O1 C10 C12 -116.9(3) . . . . ?
C2 O2 C10 O1 -17.9(3) . . . . ?
C2 O2 C10 C11 -137.2(4) . . . . ?
C2 O2 C10 C12 100.1(3) . . . . ?
C3 O3 C30 C31 -149.9(2) . . . . ?
Co O3 C30 C31 -3.5(3) . . . . ?
C35 N3 C31 C32 1.1(4) . . . . ?
Co N3 C31 C32 177.9(2) . . . . ?
C35 N3 C31 C30 -179.3(2) . . . . ?
Co N3 C31 C30 -2.6(3) . . . . ?
O3 C30 C31 N3 4.1(3) . . . . ?
O3 C30 C31 C32 -176.4(2) . . . . ?
N3 C31 C32 C33 -0.7(4) . . . . ?
C30 C31 C32 C33 179.8(3) . . . . ?
C31 C32 C33 C34 -0.5(4) . . . . ?
C32 C33 C34 C35 1.0(5) . . . . ?
C31 N3 C35 C34 -0.5(4) . . . . ?
Co N3 C35 C34 -177.0(2) . . . . ?
C33 C34 C35 N3 -0.6(5) . . . . ?
C5 O5 C50 C51 -172.3(3) . . . . ?
Co O5 C50 C51 -16.2(4) . . . . ?
C55 N5 C51 C52 -0.7(5) . . . . ?
Co N5 C51 C52 173.9(3) . . . . ?
C55 N5 C51 C50 177.8(3) . . . . ?
Co N5 C51 C50 -7.6(4) . . . . ?
O5 C50 C51 N5 14.6(5) . . . . ?
O5 C50 C51 C52 -166.8(3) . . . . ?
N5 C51 C52 C53 -0.6(6) . . . . ?
C50 C51 C52 C53 -179.1(4) . . . . ?
C51 C52 C53 C54 1.0(6) . . . . ?
C52 C53 C54 C55 0.0(5) . . . . ?
C51 N5 C55 C54 1.7(4) . . . . ?
Co N5 C55 C54 -172.3(2) . . . . ?
C53 C54 C55 N5 -1.4(5) . . . . ?
C6 O6 C60 C61 -83.3(3) . . . . ?
Co O6 C60 C61 39.5(2) . . . . ?
C65 N6 C61 C62 0.3(4) . . . . ?
Co N6 C61 C62 -179.3(2) . . . . ?
C65 N6 C61 C60 -178.4(2) . . . . ?
Co N6 C61 C60 2.1(3) . . . . ?
O6 C60 C61 N6 -28.6(3) . . . . ?
O6 C60 C61 C62 152.8(2) . . . . ?
N6 C61 C62 C63 -0.6(4) . . . . ?
C60 C61 C62 C63 178.0(3) . . . . ?
C61 C62 C63 C64 0.8(4) . . . . ?
C62 C63 C64 C65 -0.8(4) . . . . ?
C61 N6 C65 C64 -0.2(4) . . . . ?
Co N6 C65 C64 179.3(2) . . . . ?
C63 C64 C65 N6 0.5(4) . . . . ?
